data_2201323
loop_
_publ_author_name
'Yilmaz, Veysel T.'
'Hamamci, Sevim'
'Th\"one, Carsten'

_publ_section_title
;
 <i>trans</i>-Diaquabis(2-pyridylethanol-<i>N,O</i>)cobalt(II)
 disaccharinate
;
_journal_issue 12
_journal_name_full 'Acta Crystallographica Section E'
_journal_page_first m702
_journal_page_last m704
_journal_paper_doi 10.1107/S1600536802020081
_journal_volume 58
_journal_year 2002
_chemical_formula_iupac '[Co (C7 H9 NO)2 (H2 O1)2], (C7 H4 N O3 S)2'
_chemical_formula_moiety 'C14 H22 N2 O4 Co, 2(C7 H4 N O3 S)'
_chemical_formula_sum 'C28 H30 Co N4 O10 S2'
_chemical_formula_weight 705.61
_chemical_name_systematic
;
trans-Diaquabis(2-pyridylethanol-N,O)cobalt(II) disaccharinate
;
_space_group_IT_number 14
_symmetry_cell_setting monoclinic
_symmetry_space_group_name_Hall '-P 2yn'
_symmetry_space_group_name_H-M 'P 1 21/n 1'
_atom_sites_solution_hydrogens geom
_atom_sites_solution_primary direct
_atom_sites_solution_secondary difmap
_audit_creation_method SHELXL-97
_cell_angle_alpha 90.00
_cell_angle_beta 100.876(3)
_cell_angle_gamma 90.00
_cell_formula_units_Z 2
_cell_length_a 8.8391(6)
_cell_length_b 8.7910(6)
_cell_length_c 19.1564(12)
_cell_measurement_reflns_used 7972
_cell_measurement_temperature 133(2)
_cell_measurement_theta_max 30.49
_cell_measurement_theta_min 2.16
_cell_volume 1461.80(17)
_computing_cell_refinement 'SAINT (Bruker, 1998)'
_computing_data_collection 'SMART (Bruker, 1998)'
_computing_data_reduction SAINT
_computing_molecular_graphics 'XP (Siemens, 1994)'
_computing_publication_material SHELXL97
_computing_structure_refinement 'SHELXL97 (Sheldrick, 1997)'
_computing_structure_solution 'SHELXS97 (Sheldrick, 1990)'
_diffrn_ambient_temperature 133(2)
_diffrn_detector_area_resol_mean 8.192
_diffrn_measured_fraction_theta_full 0.999
_diffrn_measured_fraction_theta_max 0.999
_diffrn_measurement_device_type 'Bruker SMART 1000CCD'
_diffrn_measurement_method '\w and \y'
_diffrn_radiation_monochromator graphite
_diffrn_radiation_source 'fine-focus sealed tube'
_diffrn_radiation_type MoK\a
_diffrn_radiation_wavelength 0.71073
_diffrn_reflns_av_R_equivalents 0.0242
_diffrn_reflns_av_sigmaI/netI 0.0146
_diffrn_reflns_limit_h_max 12
_diffrn_reflns_limit_h_min -12
_diffrn_reflns_limit_k_max 12
_diffrn_reflns_limit_k_min -12
_diffrn_reflns_limit_l_max 26
_diffrn_reflns_limit_l_min -26
_diffrn_reflns_number 27599
_diffrn_reflns_theta_full 30.00
_diffrn_reflns_theta_max 30.03
_diffrn_reflns_theta_min 2.17
_diffrn_standards_decay_% 0
_diffrn_standards_interval_count 0
_diffrn_standards_number 0
_exptl_absorpt_coefficient_mu 0.796
_exptl_absorpt_correction_T_max 0.9281
_exptl_absorpt_correction_T_min 0.8332
_exptl_absorpt_correction_type multi-scan
_exptl_absorpt_process_details '(SADABS; Bruker, 1998)'
_exptl_crystal_colour yellow
_exptl_crystal_density_diffrn 1.603
_exptl_crystal_density_method 'not measured'
_exptl_crystal_description prism
_exptl_crystal_F_000 730
_exptl_crystal_size_max 0.24
_exptl_crystal_size_mid 0.21
_exptl_crystal_size_min 0.16
_refine_diff_density_max 0.481
_refine_diff_density_min -0.256
_refine_ls_extinction_method none
_refine_ls_goodness_of_fit_ref 1.043
_refine_ls_hydrogen_treatment mixed
_refine_ls_matrix_type full
_refine_ls_number_parameters 217
_refine_ls_number_reflns 4281
_refine_ls_number_restraints 0
_refine_ls_restrained_S_all 1.043
_refine_ls_R_factor_all 0.0297
_refine_ls_R_factor_gt 0.0259
_refine_ls_shift/su_max 0.001
_refine_ls_shift/su_mean 0.000
_refine_ls_structure_factor_coef Fsqd
_refine_ls_weighting_details 'calc w = 1/[\s^2^(Fo^2^)+(0.0486P)^2^+0.2616P] where P = (Fo^2^+2Fc^2^)/3'
_refine_ls_weighting_scheme calc
_refine_ls_wR_factor_gt 0.0717
_refine_ls_wR_factor_ref 0.0741
_reflns_number_gt 3827
_reflns_number_total 4281
_reflns_threshold_expression I>2\s(I)
_cod_data_source_file bt6212.cif
_cod_data_source_block I
_cod_original_sg_symbol_H-M 'P 21/n'
_cod_database_code 2201323
_cod_database_fobs_code 2201323

loop_
_symmetry_equiv_pos_as_xyz
'x, y, z'
'-x+1/2, y+1/2, -z+1/2'
'-x, -y, -z'
'x-1/2, -y-1/2, z-1/2'

loop_
_atom_site_label
_atom_site_fract_x
_atom_site_fract_y
_atom_site_fract_z
_atom_site_U_iso_or_equiv
_atom_site_adp_type
_atom_site_calc_flag
_atom_site_refinement_flags
_atom_site_occupancy
_atom_site_disorder_assembly
_atom_site_disorder_group
_atom_site_type_symbol
Co 0.0000 0.0000 0.0000 0.01265(6) Uani d S 1 . . Co
N2 0.02941(10) 0.15987(10) 0.08506(5) 0.01490(17) Uani d . 1 . . N
C31 -0.01232(13) 0.30566(12) 0.07006(6) 0.0175(2) Uani d . 1 . . C
H31 -0.0532 0.3318 0.0221 0.021 Uiso calc R 1 . . H
C32 0.00145(14) 0.41910(13) 0.12106(6) 0.0222(2) Uani d . 1 . . C
H32 -0.0299 0.5203 0.1084 0.027 Uiso calc R 1 . . H
C33 0.06199(14) 0.38164(14) 0.19102(7) 0.0241(2) Uani d . 1 . . C
H33 0.0748 0.4571 0.2271 0.029 Uiso calc R 1 . . H
C34 0.10366(13) 0.23149(14) 0.20731(6) 0.0206(2) Uani d . 1 . . C
H34 0.1455 0.2034 0.2549 0.025 Uiso calc R 1 . . H
C35 0.08391(12) 0.12232(12) 0.15362(5) 0.01612(19) Uani d . 1 . . C
C36 0.11448(13) -0.04329(13) 0.17096(6) 0.0191(2) Uani d . 1 . . C
H36A 0.1455 -0.0547 0.2231 0.023 Uiso calc R 1 . . H
H36B 0.2015 -0.0779 0.1491 0.023 Uiso calc R 1 . . H
C37 -0.02479(14) -0.14470(13) 0.14480(6) 0.0198(2) Uani d . 1 . . C
H37A -0.0130 -0.2425 0.1709 0.024 Uiso calc R 1 . . H
H37B -0.1197 -0.0944 0.1536 0.024 Uiso calc R 1 . . H
O3 -0.03640(10) -0.17190(9) 0.07002(4) 0.01774(16) Uani d . 1 . . O
H3 -0.112(2) -0.226(2) 0.0539(9) 0.032(4) Uiso d . 1 . . H
O4 0.23746(9) -0.04935(9) 0.01561(4) 0.01771(15) Uani d . 1 . . O
H4A 0.2684(19) -0.077(2) -0.0203(9) 0.031(4) Uiso d . 1 . . H
H4B 0.294(2) 0.026(2) 0.0285(10) 0.036(5) Uiso d . 1 . . H
C11 0.41880(13) 0.62431(13) 0.07653(6) 0.0213(2) Uani d . 1 . . C
H11 0.3390 0.6637 0.0408 0.026 Uiso calc R 1 . . H
C12 0.51630(14) 0.72119(13) 0.12240(7) 0.0233(2) Uani d . 1 . . C
H12 0.5032 0.8282 0.1177 0.028 Uiso calc R 1 . . H
C13 0.63265(14) 0.66257(13) 0.17506(6) 0.0220(2) Uani d . 1 . . C
H13 0.6973 0.7307 0.2057 0.026 Uiso calc R 1 . . H
C14 0.65615(13) 0.50620(12) 0.18372(6) 0.0189(2) Uani d . 1 . . C
H14 0.7354 0.4661 0.2195 0.023 Uiso calc R 1 . . H
C15 0.55799(12) 0.41189(12) 0.13750(5) 0.01575(19) Uani d . 1 . . C
C16 0.44227(12) 0.46856(12) 0.08480(6) 0.0166(2) Uani d . 1 . . C
C21 0.35517(12) 0.34171(12) 0.04223(6) 0.0168(2) Uani d . 1 . . C
O21 0.24834(9) 0.36658(10) -0.00873(4) 0.02187(17) Uani d . 1 . . O
N1 0.40596(11) 0.20193(11) 0.06525(5) 0.01859(18) Uani d . 1 . . N
S1 0.54759(3) 0.21147(3) 0.132127(13) 0.01590(7) Uani d . 1 . . S
O1 0.50754(11) 0.14871(10) 0.19589(5) 0.02510(18) Uani d . 1 . . O
O2 0.68657(10) 0.14789(10) 0.11397(5) 0.02422(18) Uani d . 1 . . O

loop_
_atom_site_aniso_label
_atom_site_aniso_U_11
_atom_site_aniso_U_22
_atom_site_aniso_U_33
_atom_site_aniso_U_12
_atom_site_aniso_U_13
_atom_site_aniso_U_23
Co 0.01476(10) 0.01067(10) 0.01197(10) -0.00001(6) 0.00116(7) -0.00045(6)
N2 0.0152(4) 0.0141(4) 0.0150(4) -0.0006(3) 0.0017(3) -0.0011(3)
C31 0.0178(5) 0.0147(5) 0.0195(5) -0.0001(4) 0.0022(4) -0.0017(4)
C32 0.0236(5) 0.0153(5) 0.0268(6) 0.0022(4) 0.0023(4) -0.0053(4)
C33 0.0245(6) 0.0220(5) 0.0247(6) 0.0007(4) 0.0014(4) -0.0102(4)
C34 0.0208(5) 0.0241(5) 0.0160(5) 0.0001(4) 0.0010(4) -0.0048(4)
C35 0.0144(4) 0.0177(5) 0.0158(5) -0.0005(4) 0.0014(4) -0.0018(4)
C36 0.0226(5) 0.0184(5) 0.0146(5) 0.0020(4) -0.0013(4) 0.0002(4)
C37 0.0275(5) 0.0165(5) 0.0152(5) -0.0036(4) 0.0036(4) 0.0011(4)
O3 0.0220(4) 0.0161(4) 0.0141(3) -0.0044(3) 0.0007(3) -0.0001(3)
O4 0.0169(4) 0.0155(4) 0.0202(4) -0.0012(3) 0.0022(3) -0.0030(3)
C11 0.0219(5) 0.0170(5) 0.0242(5) -0.0004(4) 0.0019(4) 0.0021(4)
C12 0.0270(6) 0.0145(5) 0.0287(6) -0.0013(4) 0.0057(5) -0.0006(4)
C13 0.0233(5) 0.0196(5) 0.0234(5) -0.0052(4) 0.0048(4) -0.0058(4)
C14 0.0181(5) 0.0203(5) 0.0176(5) -0.0021(4) 0.0018(4) -0.0026(4)
C15 0.0172(5) 0.0140(5) 0.0164(5) -0.0016(3) 0.0039(4) -0.0011(3)
C16 0.0165(5) 0.0156(5) 0.0177(5) -0.0023(4) 0.0030(4) -0.0005(4)
C21 0.0166(5) 0.0178(5) 0.0159(5) -0.0036(4) 0.0028(4) -0.0001(4)
O21 0.0200(4) 0.0230(4) 0.0202(4) -0.0044(3) -0.0021(3) 0.0017(3)
N1 0.0197(4) 0.0157(4) 0.0189(4) -0.0035(3) -0.0001(3) -0.0017(3)
S1 0.01744(12) 0.01355(12) 0.01630(12) -0.00060(8) 0.00215(9) -0.00014(8)
O1 0.0318(4) 0.0233(4) 0.0201(4) -0.0033(3) 0.0050(3) 0.0057(3)
O2 0.0207(4) 0.0230(4) 0.0286(4) 0.0040(3) 0.0037(3) -0.0057(3)

loop_
_atom_type_symbol
_atom_type_description
_atom_type_scat_dispersion_real
_atom_type_scat_dispersion_imag
_atom_type_scat_source
C C 0.0033 0.0016 'International Tables Vol C Tables 4.2.6.8 and 6.1.1.4'
H H 0.0000 0.0000 'International Tables Vol C Tables 4.2.6.8 and 6.1.1.4'
N N 0.0061 0.0033 'International Tables Vol C Tables 4.2.6.8 and 6.1.1.4'
O O 0.0106 0.0060 'International Tables Vol C Tables 4.2.6.8 and 6.1.1.4'
S S 0.1246 0.1234 'International Tables Vol C Tables 4.2.6.8 and 6.1.1.4'
Co Co 0.3494 0.9721 'International Tables Vol C Tables 4.2.6.8 and 6.1.1.4'

loop_
_geom_angle_atom_site_label_1
_geom_angle_atom_site_label_2
_geom_angle_atom_site_label_3
_geom_angle_site_symmetry_1
_geom_angle
_geom_angle_publ_flag
O3 Co O3 3 180.00 ?
O3 Co O4 3 88.28(3) yes
O3 Co O4 . 91.72(3) yes
O4 Co O4 3 180.00 ?
O3 Co N2 3 90.15(3) yes
O3 Co N2 . 89.85(3) yes
O4 Co N2 3 86.98(3) yes
O4 Co N2 . 93.02(3) yes
N2 Co N2 3 180.00 ?
C31 N2 C35 . 118.16(9) ?
C31 N2 Co . 118.33(7) ?
C35 N2 Co . 123.49(7) ?
N2 C31 C32 . 123.32(10) ?
N2 C31 H31 . 118.3 ?
C32 C31 H31 . 118.3 ?
C31 C32 C33 . 118.52(11) ?
C31 C32 H32 . 120.7 ?
C33 C32 H32 . 120.7 ?
C32 C33 C34 . 118.71(10) ?
C32 C33 H33 . 120.6 ?
C34 C33 H33 . 120.6 ?
C33 C34 C35 . 119.82(10) ?
C33 C34 H34 . 120.1 ?
C35 C34 H34 . 120.1 ?
N2 C35 C34 . 121.40(10) ?
N2 C35 C36 . 117.81(9) ?
C34 C35 C36 . 120.70(10) ?
C35 C36 C37 . 113.09(9) ?
C35 C36 H36A . 109.0 ?
C37 C36 H36A . 109.0 ?
C35 C36 H36B . 109.0 ?
C37 C36 H36B . 109.0 ?
H36A C36 H36B . 107.8 ?
O3 C37 C36 . 109.03(9) ?
O3 C37 H37A . 109.9 ?
C36 C37 H37A . 109.9 ?
O3 C37 H37B . 109.9 ?
C36 C37 H37B . 109.9 ?
H37A C37 H37B . 108.3 ?
C37 O3 Co . 122.01(6) ?
C37 O3 H3 . 111.6(11) ?
Co O3 H3 . 112.6(12) ?
Co O4 H4A . 114.9(12) ?
Co O4 H4B . 113.5(13) ?
H4A O4 H4B . 102.0(17) ?
C16 C11 C12 . 117.88(11) ?
C16 C11 H11 . 121.1 ?
C12 C11 H11 . 121.1 ?
C13 C12 C11 . 120.79(11) ?
C13 C12 H12 . 119.6 ?
C11 C12 H12 . 119.6 ?
C14 C13 C12 . 121.48(11) ?
C14 C13 H13 . 119.3 ?
C12 C13 H13 . 119.3 ?
C15 C14 C13 . 116.78(10) ?
C15 C14 H14 . 121.6 ?
C13 C14 H14 . 121.6 ?
C16 C15 C14 . 122.35(10) ?
C16 C15 S1 . 107.02(8) ?
C14 C15 S1 . 130.62(9) ?
C15 C16 C11 . 120.71(10) ?
C15 C16 C21 . 111.09(9) ?
C11 C16 C21 . 128.20(10) ?
O21 C21 N1 . 124.88(10) ?
O21 C21 C16 . 122.04(10) ?
N1 C21 C16 . 113.08(9) ?
C21 N1 S1 . 111.78(7) ?
O1 S1 O2 . 114.18(5) ?
O1 S1 N1 . 111.96(5) ?
O2 S1 N1 . 110.76(5) ?
O1 S1 C15 . 110.51(5) ?
O2 S1 C15 . 111.17(5) ?
N1 S1 C15 . 97.01(5) ?

loop_
_geom_bond_atom_site_label_1
_geom_bond_atom_site_label_2
_geom_bond_site_symmetry_2
_geom_bond_distance
_geom_bond_publ_flag
Co O3 . 2.0855(8) yes
Co O4 . 2.1087(8) yes
Co N2 . 2.1303(9) yes
N2 C31 . 1.3495(13) ?
N2 C35 . 1.3517(13) ?
C31 C32 . 1.3853(15) ?
C31 H31 . 0.9500 ?
C32 C33 . 1.3857(17) ?
C32 H32 . 0.9500 ?
C33 C34 . 1.3899(17) ?
C33 H33 . 0.9500 ?
C34 C35 . 1.3934(15) ?
C34 H34 . 0.9500 ?
C35 C36 . 1.5064(15) ?
C36 C37 . 1.5260(16) ?
C36 H36A . 0.9900 ?
C36 H36B . 0.9900 ?
C37 O3 . 1.4368(13) ?
C37 H37A . 0.9900 ?
C37 H37B . 0.9900 ?
O3 H3 . 0.827(18) ?
O4 H4A . 0.823(17) ?
O4 H4B . 0.839(19) ?
C11 C16 . 1.3894(15) ?
C11 C12 . 1.3980(16) ?
C11 H11 . 0.9500 ?
C12 C13 . 1.3963(17) ?
C12 H12 . 0.9500 ?
C13 C14 . 1.3955(16) ?
C13 H13 . 0.9500 ?
C14 C15 . 1.3908(14) ?
C14 H14 . 0.9500 ?
C15 C16 . 1.3871(15) ?
C15 S1 . 1.7663(11) ?
C16 C21 . 1.5047(15) ?
C21 O21 . 1.2429(13) ?
C21 N1 . 1.3533(14) ?
N1 S1 . 1.6156(10) ?
S1 O1 . 1.4439(9) ?
S1 O2 . 1.4505(9) ?

loop_
_geom_hbond_atom_site_label_D
_geom_hbond_atom_site_label_H
_geom_hbond_atom_site_label_A
_geom_hbond_site_symmetry_A
_geom_hbond_distance_DH
_geom_hbond_distance_HA
_geom_hbond_distance_DA
_geom_hbond_angle_DHA
C32 H32 O21 3_565 0.95 2.64 3.3559(15) 133
C33 H33 O1 2 0.95 2.44 3.3295(14) 156
O4 H4A O2 3_655 0.823(17) 2.010(18) 2.8270(12) 172.0(10)
O3 H3 O21 3 0.827(18) 1.830(18) 2.6433(11) 168.0(10)

loop_
_geom_torsion_atom_site_label_1
_geom_torsion_atom_site_label_2
_geom_torsion_atom_site_label_3
_geom_torsion_atom_site_label_4
_geom_torsion_site_symmetry_1
_geom_torsion
O3 Co N2 C31 3 30.65(8)
O3 Co N2 C31 . -149.35(8)
O4 Co N2 C31 3 -61.06(8)
O4 Co N2 C31 . 118.94(8)
O3 Co N2 C35 3 -151.16(8)
O3 Co N2 C35 . 28.84(8)
O4 Co N2 C35 3 117.13(8)
O4 Co N2 C35 . -62.87(8)
C35 N2 C31 C32 . 1.63(16)
Co N2 C31 C32 . 179.93(9)
N2 C31 C32 C33 . 0.42(18)
C31 C32 C33 C34 . -1.18(18)
C32 C33 C34 C35 . -0.07(18)
C31 N2 C35 C34 . -2.93(15)
Co N2 C35 C34 . 178.88(8)
C31 N2 C35 C36 . 173.71(10)
Co N2 C35 C36 . -4.49(13)
C33 C34 C35 N2 . 2.19(17)
C33 C34 C35 C36 . -174.34(10)
N2 C35 C36 C37 . -54.12(13)
C34 C35 C36 C37 . 122.54(11)
C35 C36 C37 O3 . 79.19(11)
C36 C37 O3 Co . -41.79(12)
O4 Co O3 C37 3 -90.33(8)
O4 Co O3 C37 . 89.67(8)
N2 Co O3 C37 3 176.65(8)
N2 Co O3 C37 . -3.35(8)
C16 C11 C12 C13 . -0.45(18)
C11 C12 C13 C14 . 0.19(19)
C12 C13 C14 C15 . -0.12(18)
C13 C14 C15 C16 . 0.34(16)
C13 C14 C15 S1 . -178.67(9)
C14 C15 C16 C11 . -0.62(17)
S1 C15 C16 C11 . 178.59(9)
C14 C15 C16 C21 . 179.35(10)
S1 C15 C16 C21 . -1.44(11)
C12 C11 C16 C15 . 0.66(17)
C12 C11 C16 C21 . -179.30(11)
C15 C16 C21 O21 . -178.52(10)
C11 C16 C21 O21 . 1.44(18)
C15 C16 C21 N1 . 1.26(13)
C11 C16 C21 N1 . -178.77(11)
O21 C21 N1 S1 . 179.40(9)
C16 C21 N1 S1 . -0.38(12)
C21 N1 S1 O1 . 115.05(8)
C21 N1 S1 O2 . -116.26(8)
C21 N1 S1 C15 . -0.42(9)
C16 C15 S1 O1 . -115.50(8)
C14 C15 S1 O1 . 63.62(12)
C16 C15 S1 O2 . 116.64(8)
C14 C15 S1 O2 . -64.24(12)
C16 C15 S1 N1 . 1.13(8)
C14 C15 S1 N1 . -179.74(11)
